data_2020783
loop_
_publ_author_name
'Kerr, Hannah E.'
'Softley, Lorna K.'
'Suresh, Kuthuru'
'Hodgkinson, Paul'
'Evans, Ivana Radosavljevic'

_publ_section_title
;
 Structure and physicochemical characterization of a
 naproxen--picolinamide cocrystal
;
_journal_coeditor_code DF3001
_journal_issue 3
_journal_name_full 'Acta Crystallographica Section C'
_journal_page_first 168
_journal_page_last 175
_journal_paper_doi 10.1107/S2053229616011980
_journal_volume 73
_journal_year 2017
_chemical_formula_iupac 'C14 H14 O3, C6 H6 N2 O1'
_chemical_formula_moiety 'C14 H14 O3, C6 H6 N2 O1'
_chemical_formula_sum 'C20 H20 N2 O4'
_chemical_formula_weight 352.39
_chemical_name_common
;
Naproxen--picolinamide (1/1)
;
_chemical_name_systematic
;
(<i>S</i>)-2-(6-Methoxynaphthalen-2-yl)propanoic acid--\
pyridine-2-carboxamide (1/1)
;
_space_group_IT_number 4
_symmetry_cell_setting monoclinic
_symmetry_space_group_name_Hall 'P 2yb'
_symmetry_space_group_name_H-M 'P 1 21 1'
_atom_sites_solution_hydrogens difmap
_atom_sites_solution_primary other
_audit_creation_method CRYSTALS_ver_14.61_build_5790
_cell_angle_alpha 90
_cell_angle_beta 98.184(3)
_cell_angle_gamma 90
_cell_formula_units_Z 4
_cell_length_a 5.3048(5)
_cell_length_b 31.891(3)
_cell_length_c 10.5080(10)
_cell_measurement_reflns_used 860
_cell_measurement_temperature 120
_cell_measurement_theta_max 30.621
_cell_measurement_theta_min 1.958
_cell_volume 1759.6(3)
_computing_cell_refinement
;
APEX2 (Bruker, 2012)
;
_computing_data_collection
;
APEX2 (Bruker, 2012)
;
_computing_data_reduction
;
APEX2 (Bruker, 2012)
;
_computing_molecular_graphics
;
CRYSTALS (Betteridge <i>et al.</i>,  2003)
;
_computing_publication_material
;
CRYSTALS (Betteridge <i>et al.</i>,  2003)
;
_computing_structure_refinement
;
CRYSTALS (Betteridge <i>et al.</i>,  2003)
;
_computing_structure_solution
;
SIR92 (Altomare <i>et al.</i>,  1993)
;
_diffrn_ambient_temperature 120
_diffrn_measured_fraction_theta_full 0.966
_diffrn_measured_fraction_theta_max 0.936
_diffrn_measurement_device Serial
_diffrn_measurement_device_type Unknown
_diffrn_measurement_method \w/2\q
_diffrn_radiation_monochromator graphite
_diffrn_radiation_type 'Mo K\a'
_diffrn_radiation_wavelength 0.71073
_diffrn_reflns_av_R_equivalents 0.045
_diffrn_reflns_limit_h_max 7
_diffrn_reflns_limit_h_min -7
_diffrn_reflns_limit_k_max 43
_diffrn_reflns_limit_k_min -44
_diffrn_reflns_limit_l_max 14
_diffrn_reflns_limit_l_min -15
_diffrn_reflns_number 19879
_diffrn_reflns_theta_full 25.109
_diffrn_reflns_theta_max 30.621
_diffrn_reflns_theta_min 1.958
_exptl_absorpt_coefficient_mu 0.094
_exptl_absorpt_correction_type none
_exptl_crystal_colour colourless
_exptl_crystal_density_diffrn 1.330
_exptl_crystal_density_method 'not measured'
_exptl_crystal_description plate
_exptl_crystal_F_000 744
_exptl_crystal_size_max 0.12
_exptl_crystal_size_mid 0.04
_exptl_crystal_size_min 0.02
_refine_diff_density_max 0.39
_refine_diff_density_min -0.32
_refine_ls_abs_structure_details
;
Flack (1983), 3784 Friedel pairs
;
_refine_ls_abs_structure_Flack 0.0(12)
_refine_ls_extinction_method None
_refine_ls_goodness_of_fit_ref 0.9443
_refine_ls_hydrogen_treatment mixed
_refine_ls_matrix_type full
_refine_ls_number_parameters 493
_refine_ls_number_reflns 5437
_refine_ls_number_restraints 1
_refine_ls_R_factor_all 0.1145
_refine_ls_R_factor_gt 0.0575
_refine_ls_shift/su_max 0.0003004
_refine_ls_shift/su_mean 0.0000278
_refine_ls_structure_factor_coef Fsqd
_refine_ls_weighting_details
;
Method, Chebychev polynomial, (Watkin, 1994; Prince, 1982)
[weight] = 1.0/[A~0~*T~0~(x)+A~1~*T~1~(x) ... +A~n-1~]*T~n-1~(x)]
where A~i~ are the Chebychev coefficients listed below and x= Fcalc/Fmax
Method = Robust Weighting (Prince, 1982)
W = [weight] * [1-(deltaF/6*sigmaF)^2^]^2^
A~i~ are:
11.3 18.8 12.2 5.42 1.50
Prince, E. (1982). In Mathematical Techniques in Crystallography and
Materials Science. New York: Springer-Verlag.
Watkin, D. (1994). Acta Cryst. A50, 411--437.
;
_refine_ls_weighting_scheme calc
_refine_ls_wR_factor_all 0.1025
_refine_ls_wR_factor_gt 0.0820
_refine_ls_wR_factor_ref 0.0820
_reflns_number_gt 5437
_reflns_number_total 8939
_reflns_threshold_expression I>2.0\s(I)
_cod_data_source_file df3001sup1.cif
_cod_data_source_block I
_cod_original_sg_symbol_H-M 'P 21'
_cod_database_code 2020783

loop_
_symmetry_equiv_pos_as_xyz
x,y,z
-x,y+1/2,-z

loop_
_atom_site_type_symbol
_atom_site_label
_atom_site_fract_x
_atom_site_fract_y
_atom_site_fract_z
_atom_site_U_iso_or_equiv
_atom_site_adp_type
_atom_site_occupancy
O O1 0.4378(4) 0.56200(8) 0.5509(2) 0.0232 Uani 1.0000
C C2 0.4241(7) 0.59191(12) 0.4802(3) 0.0203 Uani 1.0000
O O3 0.2303(5) 0.59922(8) 0.3894(2) 0.0247 Uani 1.0000
H H31 0.112(12) 0.576(2) 0.377(6) 0.11(2) Uiso 1.0000
C C4 0.6267(7) 0.62630(11) 0.4940(3) 0.0221 Uani 1.0000
C C5 0.5727(6) 0.65472(10) 0.6024(3) 0.0181 Uani 1.0000
C C6 0.7247(6) 0.65288(11) 0.7187(3) 0.0196 Uani 1.0000
C C7 0.6735(6) 0.67617(10) 0.8260(3) 0.0180 Uani 1.0000
C C8 0.4541(7) 0.70264(11) 0.8126(3) 0.0197 Uani 1.0000
C C9 0.3957(7) 0.72504(11) 0.9208(3) 0.0231 Uani 1.0000
C C10 0.5430(7) 0.72134(11) 1.0363(4) 0.0241 Uani 1.0000
O O11 0.5058(5) 0.74113(8) 1.1475(2) 0.0309 Uani 1.0000
C C12 0.2983(7) 0.77030(12) 1.1379(4) 0.0322 Uani 1.0000
H H123 0.3224 0.7929 1.0780 0.0478 Uiso 1.0000
H H121 0.3005 0.7822 1.2234 0.0477 Uiso 1.0000
H H122 0.1382 0.7559 1.1113 0.0472 Uiso 1.0000
C C13 0.7591(7) 0.69497(11) 1.0509(4) 0.0257 Uani 1.0000
C C14 0.8229(7) 0.67357(11) 0.9476(3) 0.0228 Uani 1.0000
H H141 0.9695 0.6573 0.9575 0.0265 Uiso 1.0000
H H131 0.8567 0.6924 1.1316 0.0301 Uiso 1.0000
H H91 0.2554 0.7415 0.9113 0.0267 Uiso 1.0000
C C15 0.3032(7) 0.70457(11) 0.6915(3) 0.0231 Uani 1.0000
C C16 0.3590(7) 0.68113(11) 0.5895(3) 0.0249 Uani 1.0000
H H161 0.2532 0.6830 0.5093 0.0293 Uiso 1.0000
H H151 0.1610 0.7219 0.6811 0.0264 Uiso 1.0000
H H61 0.8674 0.6349 0.7284 0.0228 Uiso 1.0000
C C17 0.6435(7) 0.64898(12) 0.3674(3) 0.0271 Uani 1.0000
H H172 0.7890 0.6669 0.3828 0.0399 Uiso 1.0000
H H173 0.4911 0.6650 0.3434 0.0395 Uiso 1.0000
H H171 0.6693 0.6285 0.3029 0.0389 Uiso 1.0000
H H41 0.7887 0.6126 0.5195 0.0241 Uiso 1.0000
O O18 0.6325(5) 0.49432(8) -0.0209(2) 0.0248 Uani 1.0000
C C19 0.7291(7) 0.51165(11) -0.1075(3) 0.0179 Uani 1.0000
N N20 0.6560(6) 0.50515(11) -0.2308(3) 0.0216 Uani 1.0000
H H201 0.709(7) 0.5204(12) -0.290(4) 0.029(12) Uiso 1.0000
H H202 0.516(8) 0.4924(14) -0.252(4) 0.051(15) Uiso 1.0000
C C21 0.9489(6) 0.54156(11) -0.0742(3) 0.0167 Uani 1.0000
N N22 1.0607(6) 0.55501(9) -0.1726(3) 0.0200 Uani 1.0000
C C23 1.2600(7) 0.58056(11) -0.1446(3) 0.0219 Uani 1.0000
C C24 1.3513(7) 0.59343(12) -0.0212(4) 0.0258 Uani 1.0000
C C25 1.2309(7) 0.57978(11) 0.0793(3) 0.0251 Uani 1.0000
C C26 1.0262(6) 0.55282(10) 0.0511(3) 0.0195 Uani 1.0000
H H261 0.9419 0.5425 0.1159 0.0223 Uiso 1.0000
H H251 1.2883 0.5884 0.1638 0.0295 Uiso 1.0000
H H241 1.4920 0.6117 -0.0074 0.0295 Uiso 1.0000
H H231 1.3371 0.5900 -0.2134 0.0254 Uiso 1.0000
O O27 0.8720(4) 0.54397(8) 0.3544(2) 0.0230 Uani 1.0000
C C28 0.8488(7) 0.51366(11) 0.4263(3) 0.0196 Uani 1.0000
N N29 1.0064(6) 0.50586(11) 0.5322(3) 0.0203 Uani 1.0000
H H291 1.132(7) 0.5207(13) 0.541(4) 0.034(13) Uiso 1.0000
H H292 0.983(6) 0.4843(11) 0.569(3) 0.011(9) Uiso 1.0000
C C30 0.6292(7) 0.48402(11) 0.3962(3) 0.0190 Uani 1.0000
N N31 0.6001(5) 0.45562(9) 0.4862(3) 0.0191 Uani 1.0000
C C32 0.4025(7) 0.42970(11) 0.4628(3) 0.0224 Uani 1.0000
C C33 0.2291(7) 0.43108(12) 0.3515(3) 0.0250 Uani 1.0000
C C34 0.2638(7) 0.45985(12) 0.2583(4) 0.0263 Uani 1.0000
C C35 0.4681(7) 0.48737(11) 0.2803(3) 0.0211 Uani 1.0000
H H351 0.4973 0.5073 0.2185 0.0243 Uiso 1.0000
H H341 0.1539 0.4607 0.1810 0.0306 Uiso 1.0000
H H331 0.0875 0.4125 0.3415 0.0296 Uiso 1.0000
H H321 0.3803 0.4092 0.5252 0.0273 Uiso 1.0000
O O36 0.2343(5) 0.44737(8) -0.0499(2) 0.0252 Uani 1.0000
C C37 0.1521(7) 0.43264(11) -0.1638(3) 0.0189 Uani 1.0000
O O38 0.2394(5) 0.44237(9) -0.2598(2) 0.0316 Uani 1.0000
C C39 -0.0700(7) 0.40269(11) -0.1636(3) 0.0220 Uani 1.0000
C C40 -0.0348(6) 0.37457(11) -0.0465(3) 0.0185 Uani 1.0000
C C41 -0.1834(6) 0.37858(11) 0.0474(3) 0.0168 Uani 1.0000
C C42 -0.1412(6) 0.35407(11) 0.1608(3) 0.0187 Uani 1.0000
C C43 0.0604(7) 0.32507(11) 0.1771(3) 0.0183 Uani 1.0000
C C44 0.2075(7) 0.32036(11) 0.0757(3) 0.0213 Uani 1.0000
C C45 0.1614(7) 0.34455(11) -0.0314(3) 0.0216 Uani 1.0000
H H451 0.2674 0.3416 -0.0956 0.0243 Uiso 1.0000
H H441 0.3385 0.3005 0.0844 0.0249 Uiso 1.0000
C C46 0.1149(7) 0.30214(11) 0.2935(3) 0.0226 Uani 1.0000
C C47 -0.0292(7) 0.30875(11) 0.3903(3) 0.0234 Uani 1.0000
O O48 0.0091(6) 0.28929(9) 0.5078(2) 0.0342 Uani 1.0000
C C49 0.2290(9) 0.26351(13) 0.5351(4) 0.0422 Uani 1.0000
H H493 0.2390 0.2529 0.6213 0.0627 Uiso 1.0000
H H492 0.3818 0.2794 0.5279 0.0631 Uiso 1.0000
H H491 0.2220 0.2398 0.4770 0.0627 Uiso 1.0000
C C50 -0.2351(7) 0.33665(11) 0.3730(4) 0.0247 Uani 1.0000
C C51 -0.2910(7) 0.35845(11) 0.2618(4) 0.0222 Uani 1.0000
H H511 -0.4230 0.3773 0.2516 0.0266 Uiso 1.0000
H H501 -0.3324 0.3407 0.4391 0.0295 Uiso 1.0000
H H461 0.2439 0.2833 0.3032 0.0272 Uiso 1.0000
H H411 -0.3181 0.3975 0.0397 0.0200 Uiso 1.0000
C C52 -0.1228(8) 0.37858(13) -0.2901(3) 0.0328 Uani 1.0000
H H523 -0.2754 0.3625 -0.2899 0.0485 Uiso 1.0000
H H522 0.0165 0.3595 -0.2966 0.0488 Uiso 1.0000
H H521 -0.1405 0.3980 -0.3621 0.0480 Uiso 1.0000
H H391 -0.2203 0.4198 -0.1566 0.0260 Uiso 1.0000
H H361 0.357(7) 0.4642(13) -0.053(4) 0.033(12) Uiso 1.0000

loop_
_atom_site_aniso_label
_atom_site_aniso_U_11
_atom_site_aniso_U_22
_atom_site_aniso_U_33
_atom_site_aniso_U_12
_atom_site_aniso_U_13
_atom_site_aniso_U_23
O1 0.0257(14) 0.0216(14) 0.0228(13) -0.0041(11) 0.0048(11) 0.0052(11)
C2 0.025(2) 0.0240(19) 0.0137(17) 0.0027(16) 0.0097(15) -0.0076(14)
O3 0.0281(15) 0.0251(15) 0.0202(14) -0.0033(12) 0.0006(12) 0.0032(11)
C4 0.0169(19) 0.028(2) 0.022(2) -0.0025(16) 0.0039(15) 0.0009(15)
C5 0.0240(19) 0.0144(17) 0.0170(18) -0.0040(15) 0.0070(15) -0.0010(13)
C6 0.0165(18) 0.0166(18) 0.027(2) -0.0021(15) 0.0084(15) 0.0023(15)
C7 0.0175(19) 0.0117(17) 0.0257(19) -0.0062(14) 0.0060(15) 0.0039(14)
C8 0.025(2) 0.0132(17) 0.0215(19) -0.0050(15) 0.0043(16) 0.0010(14)
C9 0.020(2) 0.0188(19) 0.030(2) 0.0050(15) 0.0048(17) 0.0001(16)
C10 0.028(2) 0.0182(18) 0.026(2) -0.0012(16) 0.0041(17) -0.0025(15)
O11 0.0407(17) 0.0277(15) 0.0241(15) 0.0043(13) 0.0041(13) -0.0043(11)
C12 0.035(2) 0.033(2) 0.028(2) 0.0005(19) 0.0036(19) -0.0111(17)
C13 0.029(2) 0.025(2) 0.022(2) -0.0066(17) 0.0006(17) 0.0046(16)
C14 0.024(2) 0.0220(19) 0.022(2) -0.0012(16) 0.0004(16) -0.0005(15)
C15 0.024(2) 0.0162(18) 0.029(2) 0.0033(16) 0.0036(16) 0.0013(15)
C16 0.024(2) 0.024(2) 0.025(2) -0.0036(17) -0.0030(16) -0.0007(16)
C17 0.031(2) 0.026(2) 0.028(2) -0.0024(18) 0.0139(17) 0.0010(17)
O18 0.0282(14) 0.0277(14) 0.0191(13) -0.0084(12) 0.0061(11) 0.0017(11)
C19 0.0181(18) 0.0142(16) 0.0203(18) 0.0054(15) -0.0008(15) 0.0011(14)
N20 0.0190(17) 0.0285(19) 0.0166(17) -0.0070(14) 0.0003(14) 0.0045(14)
C21 0.0183(17) 0.0137(16) 0.0177(17) 0.0039(15) 0.0008(14) -0.0015(14)
N22 0.0264(17) 0.0189(15) 0.0156(15) 0.0039(13) 0.0055(13) 0.0012(11)
C23 0.024(2) 0.0202(18) 0.023(2) -0.0021(16) 0.0073(16) 0.0061(15)
C24 0.019(2) 0.0235(19) 0.033(2) 0.0002(16) -0.0006(17) -0.0013(17)
C25 0.029(2) 0.024(2) 0.020(2) -0.0004(17) -0.0049(17) -0.0036(15)
C26 0.0235(19) 0.0160(18) 0.0207(18) -0.0016(15) 0.0090(15) 0.0025(14)
O27 0.0264(14) 0.0236(13) 0.0186(12) -0.0036(12) 0.0015(11) 0.0044(11)
C28 0.028(2) 0.0173(17) 0.0150(18) 0.0029(16) 0.0070(15) -0.0035(14)
N29 0.0242(18) 0.0181(17) 0.0193(17) -0.0052(14) 0.0051(14) 0.0048(13)
C30 0.025(2) 0.0174(18) 0.0160(18) 0.0008(15) 0.0069(15) -0.0045(14)
N31 0.0226(16) 0.0162(15) 0.0190(15) 0.0016(13) 0.0049(12) -0.0021(12)
C32 0.032(2) 0.0173(19) 0.0198(19) -0.0011(16) 0.0112(17) -0.0035(14)
C33 0.023(2) 0.029(2) 0.024(2) -0.0071(17) 0.0065(16) -0.0108(16)
C34 0.024(2) 0.035(2) 0.0204(19) 0.0023(18) 0.0024(15) -0.0072(17)
C35 0.024(2) 0.026(2) 0.0148(17) -0.0011(16) 0.0076(15) 0.0000(15)
O36 0.0299(15) 0.0287(15) 0.0178(13) -0.0131(13) 0.0058(12) 0.0001(11)
C37 0.0190(19) 0.0138(17) 0.023(2) 0.0034(14) 0.0003(15) 0.0036(15)
O38 0.0361(16) 0.0394(16) 0.0201(13) -0.0130(13) 0.0074(12) -0.0025(12)
C39 0.028(2) 0.0198(19) 0.0180(18) 0.0004(16) 0.0026(16) 0.0015(14)
C40 0.0181(18) 0.0134(17) 0.0229(19) -0.0062(15) -0.0009(15) 0.0000(14)
C41 0.0112(17) 0.0152(17) 0.0229(19) 0.0010(14) -0.0010(14) -0.0018(14)
C42 0.0154(18) 0.0206(18) 0.0203(19) -0.0074(15) 0.0027(15) -0.0002(14)
C43 0.0190(18) 0.0170(18) 0.0194(18) -0.0039(15) 0.0040(14) -0.0016(14)
C44 0.0198(19) 0.0155(17) 0.028(2) 0.0035(15) 0.0030(16) -0.0009(15)
C45 0.023(2) 0.0210(19) 0.0213(19) -0.0013(16) 0.0044(16) -0.0017(15)
C46 0.026(2) 0.0162(18) 0.024(2) 0.0000(15) -0.0014(16) 0.0031(15)
C47 0.031(2) 0.0198(19) 0.0181(18) -0.0085(16) -0.0019(16) 0.0038(15)
O48 0.0523(18) 0.0287(15) 0.0210(14) -0.0048(13) 0.0027(13) 0.0058(11)
C49 0.050(3) 0.038(3) 0.035(3) -0.001(2) -0.008(2) 0.017(2)
C50 0.026(2) 0.028(2) 0.022(2) -0.0090(17) 0.0103(16) -0.0051(16)
C51 0.0192(19) 0.0184(18) 0.029(2) -0.0001(15) 0.0045(17) -0.0042(16)
C52 0.046(3) 0.029(2) 0.020(2) -0.0103(19) -0.0084(19) 0.0057(17)

loop_
_atom_type_symbol
_atom_type_scat_Cromer_Mann_a1
_atom_type_scat_Cromer_Mann_a2
_atom_type_scat_Cromer_Mann_a3
_atom_type_scat_Cromer_Mann_a4
_atom_type_scat_Cromer_Mann_b1
_atom_type_scat_Cromer_Mann_b2
_atom_type_scat_Cromer_Mann_b3
_atom_type_scat_Cromer_Mann_b4
_atom_type_scat_Cromer_Mann_c
_atom_type_scat_dispersion_real
_atom_type_scat_dispersion_imag
_atom_type_scat_source
C 2.3100 1.0200 1.5886 0.8650 20.8439 10.2075 0.5687 51.6512 0.2156 0.0033 0.0016 'International Tables Vol C 4.2.6.8 and 6.1.1.4'
H 0.4930 0.3229 0.1402 0.0408 10.5109 26.1257 3.1424 57.7998 0.0030 0.0000 0.0000 'International Tables Vol C 4.2.6.8 and 6.1.1.4'
N 12.2126 3.1322 2.0125 1.1663 0.0057 9.8933 28.9975 0.5826 -11.5290 0.0061 0.0033 'International Tables Vol C 4.2.6.8 and 6.1.1.4'
O 3.0485 2.2868 1.5463 0.8670 13.2771 5.7011 0.3239 32.9089 0.2508 0.0106 0.0060 'International Tables Vol C 4.2.6.8 and 6.1.1.4'
S 6.9053 5.2034 1.4379 1.5863 1.4679 22.2151 0.2536 56.1720 0.8669 0.1246 0.1234 'International Tables Vol C 4.2.6.8 and 6.1.1.4'

loop_
_geom_angle_atom_site_label_1
_geom_angle_atom_site_label_2
_geom_angle_atom_site_label_3
_geom_angle
_geom_angle_publ_flag
O1 C2 O3 123.9(3) yes
O1 C2 C4 122.0(3) yes
O3 C2 C4 114.0(3) yes
C2 O3 H31 113(4) no
C2 C4 C5 107.2(3) yes
C2 C4 C17 112.6(3) yes
C5 C4 C17 114.3(3) yes
C2 C4 H41 106.7 no
C5 C4 H41 108.5 no
C17 C4 H41 107.2 no
C4 C5 C6 119.8(3) yes
C4 C5 C16 121.6(3) yes
C6 C5 C16 118.5(3) yes
C5 C6 C7 122.5(3) yes
C5 C6 H61 119.1 no
C7 C6 H61 118.5 no
C6 C7 C8 118.7(3) yes
C6 C7 C14 123.2(3) yes
C8 C7 C14 118.0(3) yes
C7 C8 C9 119.2(3) yes
C7 C8 C15 117.8(3) yes
C9 C8 C15 123.0(3) yes
C8 C9 C10 120.9(3) yes
C8 C9 H91 118.4 no
C10 C9 H91 120.7 no
C9 C10 O11 126.3(3) yes
C9 C10 C13 120.4(3) yes
O11 C10 C13 113.3(3) yes
C10 O11 C12 116.3(3) yes
O11 C12 H123 110.8 no
O11 C12 H121 106.3 no
H123 C12 H121 108.7 no
O11 C12 H122 110.2 no
H123 C12 H122 110.6 no
H121 C12 H122 110.2 no
C10 C13 C14 120.0(4) yes
C10 C13 H131 119.2 no
C14 C13 H131 120.7 no
C7 C14 C13 121.4(4) yes
C7 C14 H141 119.3 no
C13 C14 H141 119.3 no
C8 C15 C16 121.7(4) yes
C8 C15 H151 118.8 no
C16 C15 H151 119.5 no
C5 C16 C15 120.8(3) yes
C5 C16 H161 119.5 no
C15 C16 H161 119.7 no
C4 C17 H172 106.3 no
C4 C17 H173 109.3 no
H172 C17 H173 110.8 no
C4 C17 H171 108.8 no
H172 C17 H171 109.4 no
H173 C17 H171 112.1 no
O18 C19 N20 124.0(3) yes
O18 C19 C21 120.0(3) yes
N20 C19 C21 116.0(3) yes
C19 N20 H201 123(3) no
C19 N20 H202 117(3) no
H201 N20 H202 116(4) no
C19 C21 N22 116.0(3) yes
C19 C21 C26 120.2(3) yes
N22 C21 C26 123.7(3) yes
C21 N22 C23 116.9(3) yes
N22 C23 C24 123.3(3) yes
N22 C23 H231 116.7 no
C24 C23 H231 120.0 no
C23 C24 C25 119.1(4) yes
C23 C24 H241 119.5 no
C25 C24 H241 121.4 no
C24 C25 C26 117.8(3) yes
C24 C25 H251 120.6 no
C26 C25 H251 121.6 no
C25 C26 C21 119.1(3) yes
C25 C26 H261 120.6 no
C21 C26 H261 120.2 no
O27 C28 N29 123.7(3) yes
O27 C28 C30 120.2(3) yes
N29 C28 C30 116.1(3) yes
C28 N29 H291 114(3) no
C28 N29 H292 116(2) no
H291 N29 H292 128(4) no
C28 C30 N31 116.3(3) yes
C28 C30 C35 120.0(3) yes
N31 C30 C35 123.7(3) yes
C30 N31 C32 117.3(3) yes
N31 C32 C33 123.3(3) yes
N31 C32 H321 118.3 no
C33 C32 H321 118.4 no
C32 C33 C34 119.0(4) yes
C32 C33 H331 119.6 no
C34 C33 H331 121.4 no
C33 C34 C35 118.9(4) yes
C33 C34 H341 120.7 no
C35 C34 H341 120.4 no
C30 C35 C34 117.8(3) yes
C30 C35 H351 121.2 no
C34 C35 H351 121.0 no
C37 O36 H361 111(3) no
O36 C37 O38 123.8(3) yes
O36 C37 C39 112.6(3) yes
O38 C37 C39 123.5(3) yes
C37 C39 C40 111.6(3) yes
C37 C39 C52 111.3(3) yes
C40 C39 C52 113.3(3) yes
C37 C39 H391 106.9 no
C40 C39 H391 106.0 no
C52 C39 H391 107.2 no
C39 C40 C41 121.3(3) yes
C39 C40 C45 119.9(3) yes
C41 C40 C45 118.7(3) yes
C40 C41 C42 121.5(3) yes
C40 C41 H411 121.2 no
C42 C41 H411 117.3 no
C41 C42 C43 119.5(3) yes
C41 C42 C51 122.4(3) yes
C43 C42 C51 118.1(3) yes
C42 C43 C44 118.0(3) yes
C42 C43 C46 120.1(3) yes
C44 C43 C46 121.9(3) yes
C43 C44 C45 120.7(3) yes
C43 C44 H441 118.7 no
C45 C44 H441 120.6 no
C40 C45 C44 121.6(3) yes
C40 C45 H451 119.7 no
C44 C45 H451 118.7 no
C43 C46 C47 119.5(3) yes
C43 C46 H461 119.8 no
C47 C46 H461 120.6 no
C46 C47 O48 124.8(3) yes
C46 C47 C50 120.5(3) yes
O48 C47 C50 114.6(3) yes
C47 O48 C49 117.1(3) yes
O48 C49 H493 109.1 no
O48 C49 H492 110.7 no
H493 C49 H492 108.9 no
O48 C49 H491 111.5 no
H493 C49 H491 108.1 no
H492 C49 H491 108.4 no
C47 C50 C51 120.6(3) yes
C47 C50 H501 119.7 no
C51 C50 H501 119.8 no
C42 C51 C50 121.1(3) yes
C42 C51 H511 118.4 no
C50 C51 H511 120.5 no
C39 C52 H523 108.5 no
C39 C52 H522 109.3 no
H523 C52 H522 108.6 no
C39 C52 H521 110.0 no
H523 C52 H521 110.8 no
H522 C52 H521 109.6 no

loop_
_geom_bond_atom_site_label_1
_geom_bond_atom_site_label_2
_geom_bond_distance
_geom_bond_publ_flag
O1 C2 1.205(4) yes
C2 O3 1.320(4) yes
C2 C4 1.528(5) yes
O3 H31 0.97(6) no
C4 C5 1.515(5) yes
C4 C17 1.528(5) yes
C4 H41 0.967 no
C5 C6 1.367(5) yes
C5 C16 1.403(5) yes
C6 C7 1.408(5) yes
C6 H61 0.942 no
C7 C8 1.428(5) yes
C7 C14 1.407(5) yes
C8 C9 1.414(5) yes
C8 C15 1.405(5) yes
C9 C10 1.352(5) yes
C9 H91 0.904 no
C10 O11 1.367(4) yes
C10 C13 1.413(5) yes
O11 C12 1.434(4) yes
C12 H123 0.977 no
C12 H121 0.974 no
C12 H122 0.970 no
C13 C14 1.365(5) yes
C13 H131 0.931 no
C14 H141 0.929 no
C15 C16 1.373(5) yes
C15 H151 0.928 no
C16 H161 0.946 no
C17 H172 0.956 no
C17 H173 0.960 no
C17 H171 0.965 no
O18 C19 1.236(4) yes
C19 N20 1.315(4) yes
C19 C21 1.508(5) yes
N20 H201 0.87(4) no
N20 H202 0.85(4) no
C21 N22 1.333(4) yes
C21 C26 1.370(4) yes
N22 C23 1.334(4) yes
C23 C24 1.380(5) yes
C23 H231 0.930 no
C24 C25 1.380(5) yes
C24 H241 0.941 no
C25 C26 1.384(5) yes
C25 H251 0.938 no
C26 H261 0.927 no
O27 C28 1.244(4) yes
C28 N29 1.317(5) yes
C28 C30 1.499(5) yes
N29 H291 0.81(4) no
N29 H292 0.81(3) no
C30 N31 1.335(4) yes
C30 C35 1.389(5) yes
N31 C32 1.330(4) yes
C32 C33 1.381(5) yes
C32 H321 0.945 no
C33 C34 1.374(5) yes
C33 H331 0.951 no
C34 C35 1.388(5) yes
C34 H341 0.930 no
C35 H351 0.937 no
O36 C37 1.302(4) yes
O36 H361 0.85(4) no
C37 O38 1.209(4) yes
C37 C39 1.517(5) yes
C39 C40 1.513(5) yes
C39 C52 1.526(5) yes
C39 H391 0.978 no
C40 C41 1.353(5) yes
C40 C45 1.407(5) yes
C41 C42 1.416(4) yes
C41 H411 0.931 no
C42 C43 1.406(5) yes
C42 C51 1.420(5) yes
C43 C44 1.415(4) yes
C43 C46 1.420(5) yes
C44 C45 1.357(5) yes
C44 H441 0.936 no
C45 H451 0.943 no
C46 C47 1.372(5) yes
C46 H461 0.906 no
C47 O48 1.371(4) yes
C47 C50 1.401(5) yes
O48 C49 1.423(5) yes
C49 H493 0.961 no
C49 H492 0.967 no
C49 H491 0.970 no
C50 C51 1.355(5) yes
C50 H501 0.932 no
C51 H511 0.918 no
C52 H523 0.959 no
C52 H522 0.967 no
C52 H521 0.971 no

loop_
_geom_hbond_atom_site_label_D
_geom_hbond_atom_site_label_H
_geom_hbond_atom_site_label_A
_geom_hbond_site_symmetry_A
_geom_hbond_distance_DH
_geom_hbond_distance_HA
_geom_hbond_distance_DA
_geom_hbond_angle_DHA
_geom_hbond_publ_flag
O3 H31 O27 1_455 0.969 1.621 2.579(5) 169(6) yes
O3 H31 C28 1_455 0.969 2.526 3.452(5) 160(5) yes
N20 H201 O1 1_554 0.866 2.437 3.022(5) 125(3) yes
N20 H202 O38 . 0.848 2.161 2.965(5) 158(4) yes
C26 H261 O27 . 0.93 2.58 3.412(5) 149 yes
C25 H251 O3 1_655 0.94 2.46 3.317(5) 152 yes
N29 H291 O1 1_655 0.811 2.082 2.890(5) 175(4) yes
N29 H292 O38 1_656 0.806 2.486 3.104(5) 135(3) yes
C34 H341 O36 . 0.93 2.56 3.244(5) 131 yes
O36 H361 O18 . 0.846 1.742 2.572(5) 166(4) yes

_cod_database_fobs_code 2020783
